data_1546567
loop_
_publ_author_name
'Gunawardana, C. A.'
'Desper, J.'
'Sinha, A. S.'
'&#x00D0;akovi\'c, M.'
'Aaker\"oy, C. B.'

_publ_section_title
;
 Competition and selectivity in supramolecular synthesis: structural
 landscape around 1-(pyridylmethyl)-2,2&#x2032;-biimidazoles
;
_journal_name_full 'Faraday Discuss.'
_journal_paper_doi 10.1039/C7FD00080D
_journal_year 2017
_chemical_formula_moiety 'C12 H11 N5'
_chemical_formula_sum 'C12 H11 N5'
_chemical_formula_weight 225.26
_space_group_crystal_system triclinic
_space_group_IT_number 2
_space_group_name_Hall '-P 1'
_space_group_name_H-M_alt 'P -1'
_symmetry_space_group_name_Hall '-P 1'
_symmetry_space_group_name_H-M 'P -1'
_atom_sites_solution_hydrogens mixed
_atom_sites_solution_primary direct
_atom_sites_solution_secondary difmap
_audit_update_record
;
2017-02-17 deposited with the CCDC.
2017-04-04 downloaded from the CCDC.
;
_cell_angle_alpha 112.83(2)
_cell_angle_beta 99.24(3)
_cell_angle_gamma 94.16(3)
_cell_formula_units_Z 2
_cell_length_a 5.493(2)
_cell_length_b 10.339(4)
_cell_length_c 10.611(4)
_cell_measurement_reflns_used 2092
_cell_measurement_temperature 130.(2)
_cell_measurement_theta_max 22.58
_cell_measurement_theta_min 2.34
_cell_volume 542.1(4)
_computing_cell_refinement 'Bruker SAINT'
_computing_data_collection 'Bruker APEX2'
_computing_data_reduction 'Bruker SAINT'
_computing_molecular_graphics 'Bruker SHELXTL'
_computing_publication_material 'Bruker SHELXTL'
_computing_structure_refinement 'SHELXL-2014/7 (Sheldrick, 2014)'
_computing_structure_solution 'SHELXS-97 (Sheldrick 2008)'
_diffrn_ambient_temperature 130.(2)
_diffrn_measured_fraction_theta_full 0.980
_diffrn_measured_fraction_theta_max 0.980
_diffrn_measurement_device_type 'Bruker APEX-II CCD'
_diffrn_measurement_method '\f and \w scans'
_diffrn_radiation_monochromator graphite
_diffrn_radiation_source 'Fine-focus sealed tube'
_diffrn_radiation_type MoK\a
_diffrn_radiation_wavelength 0.71073
_diffrn_reflns_av_R_equivalents 0.0770
_diffrn_reflns_av_unetI/netI 0.0587
_diffrn_reflns_limit_h_max 6
_diffrn_reflns_limit_h_min -6
_diffrn_reflns_limit_k_max 12
_diffrn_reflns_limit_k_min -12
_diffrn_reflns_limit_l_max 13
_diffrn_reflns_limit_l_min -13
_diffrn_reflns_number 14694
_diffrn_reflns_theta_full 25.95
_diffrn_reflns_theta_max 25.95
_diffrn_reflns_theta_min 2.13
_exptl_absorpt_coefficient_mu 0.090
_exptl_absorpt_correction_T_max 0.99
_exptl_absorpt_correction_T_min 0.88
_exptl_absorpt_correction_type multi-scan
_exptl_absorpt_process_details 'SADABS V2014/5 (Bruker AXS Inc.)'
_exptl_crystal_colour colourless
_exptl_crystal_density_diffrn 1.380
_exptl_crystal_density_method 'not measured'
_exptl_crystal_description Block
_exptl_crystal_F_000 236
_exptl_crystal_size_max 0.240
_exptl_crystal_size_mid 0.160
_exptl_crystal_size_min 0.080
_refine_diff_density_max 0.736
_refine_diff_density_min -0.575
_refine_ls_extinction_coef 0.075(16)
_refine_ls_extinction_method 'SHELXL-2014/7 (Sheldrick 2014'
_refine_ls_goodness_of_fit_ref 1.101
_refine_ls_hydrogen_treatment mixed
_refine_ls_matrix_type full
_refine_ls_number_parameters 159
_refine_ls_number_reflns 2078
_refine_ls_number_restraints 0
_refine_ls_restrained_S_all 1.101
_refine_ls_R_factor_all 0.1300
_refine_ls_R_factor_gt 0.0892
_refine_ls_shift/su_max 0.000
_refine_ls_shift/su_mean 0.000
_refine_ls_structure_factor_coef Fsqd
_refine_ls_weighting_details 'w=1/[\s^2^(Fo^2^)+(0.0947P)^2^+1.1286P] where P=(Fo^2^+2Fc^2^)/3'
_refine_ls_weighting_scheme calc
_refine_ls_wR_factor_gt 0.2307
_refine_ls_wR_factor_ref 0.2587
_reflns_number_gt 1341
_reflns_number_total 2078
_reflns_threshold_expression 'I > 2\s(I)'
_cod_data_source_file c7fd00080d2.cif
_cod_data_source_block A2
_cod_database_code 1546567

loop_
_space_group_symop_operation_xyz
'x, y, z'
'-x, -y, -z'

loop_
_atom_site_type_symbol
_atom_site_label
_atom_site_fract_x
_atom_site_fract_y
_atom_site_fract_z
_atom_site_U_iso_or_equiv
_atom_site_adp_type
_atom_site_calc_flag
_atom_site_refinement_flags_adp
_atom_site_refinement_flags_posn
_atom_site_occupancy
N N1 0.1271(6) 0.8504(3) 0.3589(3) 0.0349(9) Uani d . . 1
C C2 0.1271(7) 0.7446(4) 0.2374(4) 0.0331(9) Uani d . . 1
H H3 -0.109(8) 0.546(5) 0.122(5) 0.049(13) Uiso d . . 1
N N3 -0.0482(7) 0.6320(4) 0.2075(4) 0.0393(9) Uani d . . 1
C C4 -0.1685(9) 0.6684(4) 0.3176(4) 0.0421(11) Uani d . . 1
H H4 -0.3019 0.6119 0.3279 0.051 Uiso calc U R 1
C C5 -0.0586(8) 0.8014(4) 0.4091(4) 0.0389(10) Uani d . . 1
H H5 -0.104 0.8531 0.4956 0.047 Uiso calc U R 1
N N6 0.4742(6) 0.8521(4) 0.1684(3) 0.0439(10) Uani d . . 1
C C7 0.2892(7) 0.7438(4) 0.1421(4) 0.0354(10) Uani d . . 1
N N8 0.2760(7) 0.6379(4) 0.0183(3) 0.0424(10) Uani d . . 1
C C9 0.4589(8) 0.6818(6) -0.0363(5) 0.0560(14) Uani d . . 1
H H9 0.4942 0.6284 -0.1253 0.067 Uiso calc U R 1
C C10 0.5814(8) 0.8101(6) 0.0524(5) 0.0632(16) Uani d . . 1
H H10 0.7163 0.8621 0.0382 0.076 Uiso calc U R 1
C C11 0.5511(7) 0.9878(4) 0.2894(4) 0.0389(11) Uani d . . 1
H H11A 0.7291 1.0205 0.2976 0.047 Uiso calc U R 1
H H11B 0.5357 0.9732 0.3748 0.047 Uiso calc U R 1
C C12 0.4013(7) 1.1023(5) 0.2824(4) 0.0386(10) Uani d . . 1
C C13 0.4770(8) 1.2419(5) 0.3767(5) 0.0453(11) Uani d . . 1
H H13 0.6277 1.2636 0.4438 0.054 Uiso calc U R 1
N N14 0.3470(10) 1.3501(6) 0.3787(7) 0.092(2) Uani d . . 1
C C15 0.1234(12) 1.3028(12) 0.2723(13) 0.136(4) Uani d . . 1
H H15 0.022 1.3723 0.2682 0.163 Uiso calc U R 1
C C16 0.0453(10) 1.1687(9) 0.1780(10) 0.108(3) Uani d . . 1
H H16 -0.1033 1.1449 0.109 0.13 Uiso calc U R 1
C C17 0.1812(9) 1.0728(7) 0.1850(6) 0.0625(16) Uani d . . 1
H H17 0.1266 0.9774 0.1199 0.075 Uiso calc U R 1

loop_
_atom_site_aniso_label
_atom_site_aniso_U_11
_atom_site_aniso_U_22
_atom_site_aniso_U_33
_atom_site_aniso_U_12
_atom_site_aniso_U_13
_atom_site_aniso_U_23
N1 0.0413(19) 0.0333(18) 0.0283(18) 0.0100(15) 0.0102(14) 0.0086(15)
C2 0.038(2) 0.032(2) 0.028(2) 0.0116(17) 0.0041(16) 0.0102(17)
N3 0.063(2) 0.0252(18) 0.0256(19) 0.0042(17) 0.0092(16) 0.0064(15)
C4 0.065(3) 0.033(2) 0.027(2) 0.004(2) 0.014(2) 0.0108(18)
C5 0.051(3) 0.035(2) 0.030(2) 0.0081(19) 0.0103(19) 0.0115(19)
N6 0.0273(18) 0.058(2) 0.0265(18) 0.0031(16) 0.0033(14) -0.0024(17)
C7 0.032(2) 0.039(2) 0.026(2) 0.0102(18) 0.0013(16) 0.0051(18)
N8 0.043(2) 0.049(2) 0.0233(18) 0.0156(17) 0.0057(15) 0.0016(16)
C9 0.031(2) 0.085(4) 0.026(2) 0.007(2) 0.0057(18) -0.004(2)
C10 0.032(2) 0.100(4) 0.029(2) -0.004(3) 0.0105(19) -0.004(3)
C11 0.030(2) 0.051(3) 0.025(2) 0.0025(19) 0.0012(16) 0.0056(19)
C12 0.027(2) 0.058(3) 0.040(2) 0.0018(19) 0.0080(17) 0.030(2)
C13 0.040(2) 0.051(3) 0.051(3) 0.008(2) 0.009(2) 0.027(2)
N14 0.076(4) 0.095(4) 0.162(6) 0.038(3) 0.055(4) 0.095(4)
C15 0.044(4) 0.206(10) 0.290(13) 0.054(5) 0.058(6) 0.226(11)
C16 0.030(3) 0.152(7) 0.208(9) -0.017(4) -0.016(4) 0.164(7)
C17 0.038(3) 0.090(4) 0.075(4) -0.017(3) -0.006(2) 0.062(3)

loop_
_atom_type_symbol
_atom_type_description
_atom_type_scat_dispersion_real
_atom_type_scat_dispersion_imag
_atom_type_scat_source
C C 0.0033 0.0016 'International Tables Vol C Tables 4.2.6.8 and 6.1.1.4'
H H 0.0000 0.0000 'International Tables Vol C Tables 4.2.6.8 and 6.1.1.4'
N N 0.0061 0.0033 'International Tables Vol C Tables 4.2.6.8 and 6.1.1.4'

loop_
_geom_angle_atom_site_label_1
_geom_angle_atom_site_label_2
_geom_angle_atom_site_label_3
_geom_angle
C2 N1 C5 104.3(3)
N1 C2 N3 112.5(4)
N1 C2 C7 126.1(4)
N3 C2 C7 121.3(3)
C2 N3 C4 106.2(3)
C2 N3 H3 131.(3)
C4 N3 H3 122.(3)
C5 C4 N3 106.4(4)
C5 C4 H4 126.8
N3 C4 H4 126.8
C4 C5 N1 110.6(4)
C4 C5 H5 124.7
N1 C5 H5 124.7
C7 N6 C10 105.7(4)
C7 N6 C11 130.0(3)
C10 N6 C11 124.4(4)
N8 C7 N6 111.7(4)
N8 C7 C2 124.2(4)
N6 C7 C2 124.0(3)
C7 N8 C9 104.7(4)
C10 C9 N8 110.9(4)
C10 C9 H9 124.5
N8 C9 H9 124.5
C9 C10 N6 106.9(4)
C9 C10 H10 126.5
N6 C10 H10 126.5
N6 C11 C12 113.8(3)
N6 C11 H11A 108.8
C12 C11 H11A 108.8
N6 C11 H11B 108.8
C12 C11 H11B 108.8
H11A C11 H11B 107.7
C13 C12 C17 117.3(5)
C13 C12 C11 120.6(4)
C17 C12 C11 122.1(4)
N14 C13 C12 123.7(5)
N14 C13 H13 118.2
C12 C13 H13 118.2
C13 N14 C15 112.5(6)
C16 C15 N14 125.6(6)
C16 C15 H15 117.2
N14 C15 H15 117.2
C17 C16 C15 117.4(6)
C17 C16 H16 121.3
C15 C16 H16 121.3
C16 C17 C12 123.6(6)
C16 C17 H17 118.2
C12 C17 H17 118.2

loop_
_geom_bond_atom_site_label_1
_geom_bond_atom_site_label_2
_geom_bond_distance
N1 C2 1.328(5)
N1 C5 1.375(5)
C2 N3 1.355(5)
C2 C7 1.449(6)
N3 C4 1.374(5)
N3 H3 0.98(5)
C4 C5 1.361(6)
C4 H4 0.95
C5 H5 0.95
N6 C7 1.365(6)
N6 C10 1.380(6)
N6 C11 1.462(5)
C7 N8 1.331(5)
N8 C9 1.370(6)
C9 C10 1.340(7)
C9 H9 0.95
C10 H10 0.95
C11 C12 1.508(6)
C11 H11A 0.99
C11 H11B 0.99
C12 C13 1.384(6)
C12 C17 1.387(6)
C13 N14 1.365(6)
C13 H13 0.95
N14 C15 1.436(11)
C15 C16 1.344(13)
C15 H15 0.95
C16 C17 1.301(9)
C16 H16 0.95
C17 H17 0.95

loop_
_geom_hbond_atom_site_label_D
_geom_hbond_atom_site_label_H
_geom_hbond_atom_site_label_A
_geom_hbond_site_symmetry_A
_geom_hbond_distance_DH
_geom_hbond_distance_HA
_geom_hbond_distance_DA
_geom_hbond_angle_DHA
N3 H3 N8 2_565 0.98(5) 1.94(5) 2.905(5) 166.(4)

loop_
_geom_torsion_atom_site_label_1
_geom_torsion_atom_site_label_2
_geom_torsion_atom_site_label_3
_geom_torsion_atom_site_label_4
_geom_torsion
C5 N1 C2 N3 0.3(4)
C5 N1 C2 C7 179.6(4)
N1 C2 N3 C4 0.0(5)
C7 C2 N3 C4 -179.3(4)
C2 N3 C4 C5 -0.3(5)
N3 C4 C5 N1 0.5(5)
C2 N1 C5 C4 -0.5(5)
C10 N6 C7 N8 0.3(5)
C11 N6 C7 N8 179.2(4)
C10 N6 C7 C2 -179.6(4)
C11 N6 C7 C2 -0.7(7)
N1 C2 C7 N8 -177.0(4)
N3 C2 C7 N8 2.3(6)
N1 C2 C7 N6 2.9(6)
N3 C2 C7 N6 -177.8(4)
N6 C7 N8 C9 -0.6(5)
C2 C7 N8 C9 179.3(4)
C7 N8 C9 C10 0.6(5)
N8 C9 C10 N6 -0.5(6)
C7 N6 C10 C9 0.1(6)
C11 N6 C10 C9 -178.9(4)
C7 N6 C11 C12 -84.7(5)
C10 N6 C11 C12 94.1(5)
N6 C11 C12 C13 -169.3(4)
N6 C11 C12 C17 12.5(6)
C17 C12 C13 N14 0.2(7)
C11 C12 C13 N14 -178.1(4)
C12 C13 N14 C15 0.0(7)
C13 N14 C15 C16 -0.8(10)
N14 C15 C16 C17 1.3(11)
C15 C16 C17 C12 -1.0(10)
C13 C12 C17 C16 0.3(8)
C11 C12 C17 C16 178.6(5)
